data_4066267
loop_
_publ_author_name
'Hlina, Johann'
'Baumgartner, Judith'
'Marschner, Christoph'

_publ_section_title
;
 Polygermane Building Blocks&#x2020;
;
_journal_issue 21
_journal_name_full Organometallics
_journal_page_first 5289
_journal_paper_doi 10.1021/om100377n
_journal_volume 29
_journal_year 2010
_chemical_formula_sum 'C20 H60 Ge9'
_chemical_formula_weight 953.99
_chemical_name_systematic
;
 ?
;
_space_group_IT_number 15
_symmetry_cell_setting monoclinic
_symmetry_space_group_name_Hall '-C 2yc'
_symmetry_space_group_name_H-M 'C 1 2/c 1'
_atom_sites_solution_hydrogens geom
_atom_sites_solution_primary direct
_atom_sites_solution_secondary difmap
_audit_creation_method SHELXL-97
_cell_angle_alpha 90.00
_cell_angle_beta 106.31(3)
_cell_angle_gamma 90.00
_cell_formula_units_Z 4
_cell_length_a 17.164(3)
_cell_length_b 9.2516(19)
_cell_length_c 24.439(5)
_cell_measurement_reflns_used 4213
_cell_measurement_temperature 100(2)
_cell_measurement_theta_max 52.484
_cell_measurement_theta_min 4.931
_cell_volume 3724.6(14)
_computing_cell_refinement 'Bruker XSCANS'
_computing_data_collection 'Bruker XSCANS'
_computing_data_reduction 'Bruker SHELXTL'
_computing_molecular_graphics 'Bruker SHELXTL'
_computing_publication_material 'Bruker SHELXTL'
_computing_structure_refinement 'SHELXL-97 (Sheldrick, 1997)'
_computing_structure_solution 'SHELXS-97 (Sheldrick, 1990)'
_diffrn_ambient_temperature 100(2)
_diffrn_measured_fraction_theta_full 0.991
_diffrn_measured_fraction_theta_max 0.991
_diffrn_measurement_device_type 'SMART APEX'
_diffrn_measurement_method '\w scans'
_diffrn_radiation_monochromator graphite
_diffrn_radiation_source 'fine-focus sealed tube'
_diffrn_radiation_type MoK\a
_diffrn_radiation_wavelength 0.71073
_diffrn_reflns_av_R_equivalents 0.0434
_diffrn_reflns_av_sigmaI/netI 0.0445
_diffrn_reflns_limit_h_max 21
_diffrn_reflns_limit_h_min -21
_diffrn_reflns_limit_k_max 11
_diffrn_reflns_limit_k_min -11
_diffrn_reflns_limit_l_max 28
_diffrn_reflns_limit_l_min -30
_diffrn_reflns_number 12160
_diffrn_reflns_theta_full 26.37
_diffrn_reflns_theta_max 26.37
_diffrn_reflns_theta_min 1.74
_exptl_absorpt_coefficient_mu 7.162
_exptl_absorpt_correction_T_max 0.3937
_exptl_absorpt_correction_T_min 0.1825
_exptl_absorpt_correction_type multi-scan
_exptl_absorpt_process_details SADABS
_exptl_crystal_colour colorless
_exptl_crystal_density_diffrn 1.701
_exptl_crystal_density_method 'not measured'
_exptl_crystal_description plates
_exptl_crystal_F_000 1872
_exptl_crystal_size_max 0.36
_exptl_crystal_size_mid 0.22
_exptl_crystal_size_min 0.16
_refine_diff_density_max 0.996
_refine_diff_density_min -0.691
_refine_diff_density_rms 0.125
_refine_ls_extinction_method none
_refine_ls_goodness_of_fit_ref 1.028
_refine_ls_hydrogen_treatment constr
_refine_ls_matrix_type full
_refine_ls_number_parameters 173
_refine_ls_number_reflns 3776
_refine_ls_number_restraints 0
_refine_ls_restrained_S_all 1.028
_refine_ls_R_factor_all 0.0528
_refine_ls_R_factor_gt 0.0387
_refine_ls_shift/su_max 0.001
_refine_ls_shift/su_mean 0.000
_refine_ls_structure_factor_coef Fsqd
_refine_ls_weighting_details 'calc w=1/[\s^2^(Fo^2^)+(0.0480P)^2^+5.3029P] where P=(Fo^2^+2Fc^2^)/3'
_refine_ls_weighting_scheme calc
_refine_ls_wR_factor_gt 0.0882
_refine_ls_wR_factor_ref 0.0942
_reflns_number_gt 3042
_reflns_number_total 3776
_reflns_threshold_expression >2sigma(I)
_cod_data_source_file om100377n_si_001.cif
_cod_data_source_block 4_701j
_cod_depositor_comments
;
The following automatic conversions were performed:

'_symmetry_cell_setting' value 'Monoclinic' changed to 'monoclinic'
according to /home/saulius/struct/CIF-dictionaries/cif_core.dic
dictionary named 'cif_core.dic' version 2.4.1 from 2010-06-29.

Automatic conversion script
Id: cif_fix_values 1715 2011-07-08 13:25:40Z adriana 
;
_cod_original_cell_volume 3724.5(13)
_cod_original_sg_symbol_H-M C2/c
_cod_database_code 4066267

loop_
_symmetry_equiv_pos_as_xyz
'x, y, z'
'-x, y, -z+1/2'
'x+1/2, y+1/2, z'
'-x+1/2, y+1/2, -z+1/2'
'-x, -y, -z'
'x, -y, z-1/2'
'-x+1/2, -y+1/2, -z'
'x+1/2, -y+1/2, z-1/2'

loop_
_atom_site_label
_atom_site_type_symbol
_atom_site_fract_x
_atom_site_fract_y
_atom_site_fract_z
_atom_site_U_iso_or_equiv
_atom_site_adp_type
_atom_site_occupancy
_atom_site_symmetry_multiplicity
_atom_site_calc_flag
_atom_site_refinement_flags
_atom_site_disorder_assembly
_atom_site_disorder_group
C1 C -0.0782(6) 1.0794(10) 0.3809(5) 0.043(3) Uani 0.544(7) 1 d P A 1
H1A H -0.1271 1.1102 0.3910 0.064 Uiso 0.544(7) 1 calc PR A 1
H1B H -0.0745 1.1315 0.3469 0.064 Uiso 0.544(7) 1 calc PR A 1
H1C H -0.0302 1.1004 0.4127 0.064 Uiso 0.544(7) 1 calc PR A 1
C2 C -0.1880(6) 0.8500(14) 0.3023(5) 0.051(3) Uani 0.544(7) 1 d P A 1
H2A H -0.1905 0.7501 0.2885 0.077 Uiso 0.544(7) 1 calc PR A 1
H2B H -0.1888 0.9164 0.2709 0.077 Uiso 0.544(7) 1 calc PR A 1
H2C H -0.2348 0.8693 0.3167 0.077 Uiso 0.544(7) 1 calc PR A 1
C3 C -0.1074(7) 0.7765(13) 0.4309(5) 0.055(3) Uani 0.544(7) 1 d P A 1
H3A H -0.1577 0.8145 0.4369 0.082 Uiso 0.544(7) 1 calc PR A 1
H3B H -0.0625 0.7911 0.4654 0.082 Uiso 0.544(7) 1 calc PR A 1
H3C H -0.1138 0.6730 0.4222 0.082 Uiso 0.544(7) 1 calc PR A 1
C11 C -0.1171(7) 1.0687(14) 0.3309(6) 0.043(3) Uani 0.456(7) 1 d P A 2
H11A H -0.1394 1.0568 0.2896 0.064 Uiso 0.456(7) 1 calc PR A 2
H11B H -0.0700 1.1332 0.3388 0.064 Uiso 0.456(7) 1 calc PR A 2
H11C H -0.1587 1.1105 0.3467 0.064 Uiso 0.456(7) 1 calc PR A 2
C22 C -0.1701(7) 0.7484(14) 0.3487(6) 0.051(4) Uani 0.456(7) 1 d P A 2
H22A H -0.2142 0.7856 0.3629 0.076 Uiso 0.456(7) 1 calc PR A 2
H22B H -0.1517 0.6551 0.3666 0.076 Uiso 0.456(7) 1 calc PR A 2
H22C H -0.1897 0.7359 0.3072 0.076 Uiso 0.456(7) 1 calc PR A 2
C33 C -0.0533(7) 0.9199(17) 0.4488(5) 0.051(4) Uani 0.456(7) 1 d P A 2
H33A H -0.0993 0.9649 0.4588 0.076 Uiso 0.456(7) 1 calc PR A 2
H33B H -0.0067 0.9857 0.4587 0.076 Uiso 0.456(7) 1 calc PR A 2
H33C H -0.0389 0.8293 0.4701 0.076 Uiso 0.456(7) 1 calc PR A 2
Ge1 Ge 0.03447(3) 0.78316(5) 0.34199(2) 0.02556(14) Uani 1 1 d . A .
Ge2 Ge -0.08378(3) 0.87938(5) 0.36619(2) 0.02948(14) Uani 1 1 d . . .
Ge3 Ge 0.09041(3) 0.59839(6) 0.41328(3) 0.03676(16) Uani 1 1 d . . .
Ge4 Ge 0.13892(3) 0.96590(5) 0.35392(2) 0.03020(15) Uani 1 1 d . . .
Ge5 Ge 0.0000 0.65825(7) 0.2500 0.0344(2) Uani 1 2 d S . .
C4 C 0.1913(4) 0.5144(8) 0.4060(3) 0.065(2) Uani 1 1 d . A .
H4A H 0.2329 0.5897 0.4118 0.098 Uiso 1 1 calc R . .
H4B H 0.1820 0.4728 0.3678 0.098 Uiso 1 1 calc R . .
H4C H 0.2095 0.4384 0.4347 0.098 Uiso 1 1 calc R . .
C5 C 0.1184(5) 0.6767(9) 0.4900(3) 0.086(3) Uani 1 1 d . A .
H5A H 0.0704 0.7220 0.4969 0.128 Uiso 1 1 calc R . .
H5B H 0.1614 0.7490 0.4943 0.128 Uiso 1 1 calc R . .
H5C H 0.1375 0.5985 0.5176 0.128 Uiso 1 1 calc R . .
C6 C 0.0145(5) 0.4400(9) 0.4097(4) 0.118(4) Uani 1 1 d . A .
H6A H 0.0402 0.3655 0.4375 0.177 Uiso 1 1 calc R . .
H6B H -0.0006 0.3983 0.3713 0.177 Uiso 1 1 calc R . .
H6C H -0.0342 0.4763 0.4186 0.177 Uiso 1 1 calc R . .
C7 C 0.1680(4) 1.0450(9) 0.4302(3) 0.067(2) Uani 1 1 d . A .
H7A H 0.2065 1.1246 0.4328 0.100 Uiso 1 1 calc R . .
H7B H 0.1931 0.9694 0.4576 0.100 Uiso 1 1 calc R . .
H7C H 0.1191 1.0811 0.4389 0.100 Uiso 1 1 calc R . .
C8 C 0.2378(5) 0.8837(9) 0.3426(5) 0.125(4) Uani 1 1 d . A .
H8A H 0.2272 0.8512 0.3030 0.188 Uiso 1 1 calc R . .
H8B H 0.2552 0.8012 0.3683 0.188 Uiso 1 1 calc R . .
H8C H 0.2806 0.9572 0.3508 0.188 Uiso 1 1 calc R . .
C9 C 0.1032(4) 1.1273(8) 0.3032(3) 0.088(3) Uani 1 1 d . A .
H9A H 0.0639 1.1847 0.3163 0.132 Uiso 1 1 calc R . .
H9B H 0.0775 1.0915 0.2646 0.132 Uiso 1 1 calc R . .
H9C H 0.1500 1.1877 0.3029 0.132 Uiso 1 1 calc R . .
C10 C 0.0917(5) 0.5296(6) 0.2502(3) 0.065(2) Uani 1 1 d . A .
H10A H 0.0916 0.4467 0.2751 0.098 Uiso 1 1 calc R . .
H10B H 0.1428 0.5828 0.2643 0.098 Uiso 1 1 calc R . .
H10C H 0.0863 0.4955 0.2114 0.098 Uiso 1 1 calc R . .

loop_
_atom_site_aniso_label
_atom_site_aniso_U_11
_atom_site_aniso_U_22
_atom_site_aniso_U_33
_atom_site_aniso_U_23
_atom_site_aniso_U_13
_atom_site_aniso_U_12
C1 0.046(6) 0.031(5) 0.051(7) -0.010(5) 0.014(5) 0.009(4)
C2 0.038(5) 0.073(8) 0.045(7) -0.017(6) 0.016(5) -0.012(5)
C3 0.059(7) 0.056(7) 0.063(8) 0.012(6) 0.041(6) 0.011(6)
C11 0.047(7) 0.045(7) 0.044(8) 0.006(6) 0.025(6) 0.018(6)
C22 0.042(6) 0.043(7) 0.081(11) -0.020(7) 0.039(7) -0.020(5)
C33 0.042(6) 0.086(11) 0.027(7) -0.005(7) 0.016(5) 0.021(7)
Ge1 0.0374(3) 0.0160(2) 0.0296(3) 0.00003(19) 0.0199(2) 0.00204(19)
Ge2 0.0358(3) 0.0270(3) 0.0308(3) -0.0029(2) 0.0178(2) 0.0030(2)
Ge3 0.0477(3) 0.0264(3) 0.0447(4) 0.0112(2) 0.0270(3) 0.0099(2)
Ge4 0.0330(3) 0.0247(3) 0.0366(3) 0.0049(2) 0.0159(2) 0.0022(2)
Ge5 0.0668(5) 0.0147(3) 0.0313(4) 0.000 0.0297(4) 0.000
C4 0.069(4) 0.083(5) 0.046(4) 0.000(4) 0.021(3) 0.045(4)
C5 0.127(6) 0.102(6) 0.034(4) 0.023(4) 0.033(4) 0.068(5)
C6 0.078(5) 0.075(6) 0.183(11) 0.092(7) 0.008(6) -0.025(4)
C7 0.052(4) 0.102(6) 0.046(4) -0.008(4) 0.011(3) -0.035(4)
C8 0.091(6) 0.074(6) 0.260(13) -0.023(7) 0.132(8) -0.004(5)
C9 0.074(5) 0.064(5) 0.090(6) 0.048(4) -0.034(4) -0.040(4)
C10 0.125(6) 0.039(3) 0.044(4) 0.011(3) 0.043(4) 0.050(4)

loop_
_atom_type_symbol
_atom_type_description
_atom_type_scat_dispersion_real
_atom_type_scat_dispersion_imag
_atom_type_scat_source
C C 0.0033 0.0016 'International Tables Vol C Tables 4.2.6.8 and 6.1.1.4'
H H 0.0000 0.0000 'International Tables Vol C Tables 4.2.6.8 and 6.1.1.4'
Ge Ge 0.1547 1.8001 'International Tables Vol C Tables 4.2.6.8 and 6.1.1.4'

loop_
_geom_angle_atom_site_label_1
_geom_angle_atom_site_label_2
_geom_angle_atom_site_label_3
_geom_angle
_geom_angle_site_symmetry_1
_geom_angle_site_symmetry_3
Ge4 Ge1 Ge2 110.78(3) . .
Ge4 Ge1 Ge3 105.90(3) . .
Ge2 Ge1 Ge3 105.70(3) . .
Ge4 Ge1 Ge5 114.83(3) . .
Ge2 Ge1 Ge5 113.11(3) . .
Ge3 Ge1 Ge5 105.69(3) . .
C22 Ge2 C1 132.5(5) . .
C22 Ge2 C11 111.3(6) . .
C1 Ge2 C11 37.0(5) . .
C22 Ge2 C33 108.8(6) . .
C1 Ge2 C33 68.4(6) . .
C11 Ge2 C33 103.9(6) . .
C22 Ge2 C3 62.9(6) . .
C1 Ge2 C3 109.3(5) . .
C11 Ge2 C3 132.7(5) . .
C33 Ge2 C3 48.0(6) . .
C22 Ge2 C2 42.9(6) . .
C1 Ge2 C2 105.4(5) . .
C11 Ge2 C2 72.4(5) . .
C33 Ge2 C2 137.1(4) . .
C3 Ge2 C2 102.4(5) . .
C22 Ge2 Ge1 111.6(4) . .
C1 Ge2 Ge1 113.9(3) . .
C11 Ge2 Ge1 112.3(3) . .
C33 Ge2 Ge1 108.6(3) . .
C3 Ge2 Ge1 112.9(3) . .
C2 Ge2 Ge1 112.2(3) . .
C5 Ge3 C6 107.8(4) . .
C5 Ge3 C4 104.6(3) . .
C6 Ge3 C4 107.2(4) . .
C5 Ge3 Ge1 111.7(2) . .
C6 Ge3 Ge1 111.8(2) . .
C4 Ge3 Ge1 113.3(2) . .
C9 Ge4 C7 106.1(4) . .
C9 Ge4 C8 110.1(4) . .
C7 Ge4 C8 106.6(4) . .
C9 Ge4 Ge1 111.85(18) . .
C7 Ge4 Ge1 111.25(19) . .
C8 Ge4 Ge1 110.8(3) . .
C10 Ge5 C10 105.8(5) . 2
C10 Ge5 Ge1 105.92(17) . 2
C10 Ge5 Ge1 107.2(2) 2 2
C10 Ge5 Ge1 107.2(2) . .
C10 Ge5 Ge1 105.92(17) 2 .
Ge1 Ge5 Ge1 123.66(4) 2 .

loop_
_geom_bond_atom_site_label_1
_geom_bond_atom_site_label_2
_geom_bond_distance
_geom_bond_site_symmetry_2
C1 Ge2 1.882(9) .
C2 Ge2 2.035(10) .
C3 Ge2 1.982(10) .
C11 Ge2 1.965(12) .
C22 Ge2 1.868(11) .
C33 Ge2 1.975(12) .
Ge1 Ge4 2.4215(8) .
Ge1 Ge2 2.4362(8) .
Ge1 Ge3 2.4372(8) .
Ge1 Ge5 2.4480(8) .
Ge3 C5 1.940(7) .
Ge3 C6 1.946(7) .
Ge3 C4 1.951(6) .
Ge4 C9 1.928(6) .
Ge4 C7 1.933(6) .
Ge4 C8 1.949(6) .
Ge5 C10 1.972(6) .
Ge5 C10 1.972(6) 2
Ge5 Ge1 2.4480(8) 2

loop_
_geom_torsion_atom_site_label_1
_geom_torsion_atom_site_label_2
_geom_torsion_atom_site_label_3
_geom_torsion_atom_site_label_4
_geom_torsion
_geom_torsion_site_symmetry_4
Ge4 Ge1 Ge2 C22 172.8(5) .
Ge3 Ge1 Ge2 C22 -72.9(5) .
Ge5 Ge1 Ge2 C22 42.2(5) .
Ge4 Ge1 Ge2 C1 6.8(4) .
Ge3 Ge1 Ge2 C1 121.1(4) .
Ge5 Ge1 Ge2 C1 -123.8(4) .
Ge4 Ge1 Ge2 C11 47.1(5) .
Ge3 Ge1 Ge2 C11 161.3(5) .
Ge5 Ge1 Ge2 C11 -83.5(5) .
Ge4 Ge1 Ge2 C33 -67.2(5) .
Ge3 Ge1 Ge2 C33 47.0(5) .
Ge5 Ge1 Ge2 C33 162.2(5) .
Ge4 Ge1 Ge2 C3 -118.6(4) .
Ge3 Ge1 Ge2 C3 -4.3(4) .
Ge5 Ge1 Ge2 C3 110.9(4) .
Ge4 Ge1 Ge2 C2 126.3(4) .
Ge3 Ge1 Ge2 C2 -119.4(4) .
Ge5 Ge1 Ge2 C2 -4.2(4) .
Ge4 Ge1 Ge3 C5 59.6(3) .
Ge2 Ge1 Ge3 C5 -58.0(3) .
Ge5 Ge1 Ge3 C5 -178.2(3) .
Ge4 Ge1 Ge3 C6 -179.5(4) .
Ge2 Ge1 Ge3 C6 62.9(4) .
Ge5 Ge1 Ge3 C6 -57.3(4) .
Ge4 Ge1 Ge3 C4 -58.2(2) .
Ge2 Ge1 Ge3 C4 -175.8(2) .
Ge5 Ge1 Ge3 C4 64.0(2) .
Ge2 Ge1 Ge4 C9 -62.9(3) .
Ge3 Ge1 Ge4 C9 -177.1(3) .
Ge5 Ge1 Ge4 C9 66.7(3) .
Ge2 Ge1 Ge4 C7 55.5(3) .
Ge3 Ge1 Ge4 C7 -58.7(3) .
Ge5 Ge1 Ge4 C7 -174.9(3) .
Ge2 Ge1 Ge4 C8 173.9(4) .
Ge3 Ge1 Ge4 C8 59.7(4) .
Ge5 Ge1 Ge4 C8 -56.5(4) .
Ge4 Ge1 Ge5 C10 72.1(2) .
Ge2 Ge1 Ge5 C10 -159.4(2) .
Ge3 Ge1 Ge5 C10 -44.2(2) .
Ge4 Ge1 Ge5 C10 -175.3(2) 2
Ge2 Ge1 Ge5 C10 -46.8(2) 2
Ge3 Ge1 Ge5 C10 68.4(2) 2
Ge4 Ge1 Ge5 Ge1 -51.33(2) 2
Ge2 Ge1 Ge5 Ge1 77.17(3) 2
Ge3 Ge1 Ge5 Ge1 -167.66(2) 2
